data_2006711
loop_
_publ_author_name
'De Santis, Pasquale'
'Camalli, Mercedes'
'Spagna, Riccardo'
'Gallo, G.'
'Giorgi, F.'
'Tinti, M.O.'

_publ_contact_author 'Prof. P. De Santis'
_publ_section_title
;
 Trihydrate 1/1 Salt Between (<i>R</i>)-Carnitine Amide and
 (1<i>R</i>,3<i>S</i>)-Camphoric Acid
;
_journal_issue 11
_journal_name_full 'Acta Crystallographica Section C'
_journal_page_first 1679
_journal_page_last 1682
_journal_paper_doi 10.1107/S0108270197007178
_journal_volume 53
_journal_year 1997
_chemical_formula_analytical (C7H17N2O2).(C10H15O4).3H2O
_chemical_formula_iupac 'C7 H17 N2 O2 , C10 H15 O4 , 3H2 O'
_chemical_formula_sum 'C17 H38 N2 O9'
_chemical_formula_weight 414.49
_chemical_name_systematic
;
  trihydrate 1/1 salt between  ((R)-3-Hydroxy-4-trimethylammonio)butiramide
  and ((1R,3S)-1,2,2-Trimethyl-1,3-cyclopentane dicarboxylic acid)
;
_space_group_IT_number 4
_symmetry_cell_setting monoclinic
_symmetry_space_group_name_Hall 'P 2yb'
_symmetry_space_group_name_H-M 'P 1 21 1'
_audit_creation_method 'IUCr checking CIFGEN version 2.4b'
_cell_angle_alpha 90
_cell_angle_beta 91.730(10)
_cell_angle_gamma 90
_cell_formula_units_Z 2
_cell_length_a 6.610(2)
_cell_length_b 11.3710(10)
_cell_length_c 14.6830(10)
_cell_measurement_reflns_used 23
_cell_measurement_temperature 293
_cell_measurement_theta_max 65
_cell_measurement_theta_min 30
_cell_volume 1103.1(4)
_computing_cell_refinement 'MSC/AFC Diffractometer Control Software'
_computing_data_collection
;MSC/AFC Diffractometer Control Software (Molecular Structure Corporation,
 1988)
;
_computing_data_reduction 'TEXSAN PROCESS (Molecular Structure Corporation,1985)'
_computing_molecular_graphics CAOS
_computing_publication_material CAOS
_computing_structure_refinement 'CAOS (Camalli et al., 1986)'
_computing_structure_solution 'SIR92 (Altomare et al., 1994)'
_diffrn_ambient_temperature 293
_diffrn_measurement_device 'Rigaku AFC5'
_diffrn_measurement_method '\q/2\q scans'
_diffrn_radiation_monochromator ' graphite'
_diffrn_radiation_source ' X-ray tube'
_diffrn_radiation_type 'Cu K\a'
_diffrn_radiation_wavelength 1.54178
_diffrn_reflns_av_R_equivalents 0.05
_diffrn_reflns_limit_h_max 7
_diffrn_reflns_limit_h_min 0
_diffrn_reflns_limit_k_max 13
_diffrn_reflns_limit_k_min 0
_diffrn_reflns_limit_l_max 17
_diffrn_reflns_limit_l_min -17
_diffrn_reflns_number 2114
_diffrn_reflns_theta_max 65
_diffrn_reflns_theta_min 3
_diffrn_standards_decay_% 0.0
_diffrn_standards_interval_count 97
_diffrn_standards_number 3
_exptl_absorpt_coefficient_mu 0.84
_exptl_absorpt_correction_type none
_exptl_crystal_colour colorless
_exptl_crystal_density_diffrn 1.248
_exptl_crystal_description Prism
_exptl_crystal_F_000 452
_exptl_crystal_size_max 0.25
_exptl_crystal_size_mid 0.20
_exptl_crystal_size_min 0.05
_refine_diff_density_max 0.4
_refine_diff_density_min -0.2
_refine_ls_extinction_method none
_refine_ls_goodness_of_fit_obs .995
_refine_ls_hydrogen_treatment 'H atoms rigid to parent C atom'
_refine_ls_matrix_type full
_refine_ls_number_parameters 252
_refine_ls_number_reflns 1982
_refine_ls_R_factor_obs .059
_refine_ls_shift/esd_max 0.01
_refine_ls_structure_factor_coef F
_refine_ls_weighting_details 'w = 1/[0.00001+0.04069F+0.00109F^2^]'
_refine_ls_weighting_scheme calc
_refine_ls_wR_factor_obs .081
_reflns_number_observed 1982
_reflns_number_total 1982
_reflns_observed_criterion none
_cod_data_source_file na1264.cif
_cod_data_source_block global
_cod_depositor_comments
;
The following automatic conversions were performed:

'_refine_ls_weighting_scheme' value 'w =
1/[0.00001+0.04069F+0.00109F^2^]' was changed to 'calc'. New tag
'_refine_ls_weighting_details' was created. The value of the new tag
was set to 'w = 1/[0.00001+0.04069F+0.00109F^2^]'.

Automatic conversion script
Id: cif_fix_values 3143 2015-03-26 13:38:13Z robertas 
;
_cod_original_sg_symbol_H-M 'P 21'
_cod_database_code 2006711

loop_
_symmetry_equiv_pos_as_xyz
'x, y, z'
'-x, 1/2+y, -z'

loop_
_atom_site_aniso_label
_atom_site_aniso_U_11
_atom_site_aniso_U_22
_atom_site_aniso_U_33
_atom_site_aniso_U_12
_atom_site_aniso_U_13
_atom_site_aniso_U_23
O(1) .0450(10) .054(2) .108(2) -.0080(10) .0060(10) -.006(2)
O(2) .0530(10) .0520(10) .0370(10) -.0010(10) .0048(9) .0050(10)
N(1) .0480(10) .046(2) .0490(10) .0020(10) .0130(10) .0020(10)
N(2) .047(2) .048(2) .067(2) .0040(10) .0130(10) -.012(2)
C(1) .043(2) .050(2) .0430(10) -.0030(10) .0150(10) -.0060(10)
C(2) .050(2) .048(2) .0460(10) .001(2) .0080(10) -.0050(10)
C(3) .0420(10) .040(2) .0380(10) -.0060(10) .0120(10) -.0010(10)
C(4) .043(2) .043(2) .0490(10) -.0040(10) .0090(10) .0020(10)
C(5) .091(3) .043(2) .085(3) -.014(2) .036(2) -.016(2)
C(6) .086(3) .071(3) .139(5) .027(3) -.032(3) -.008(4)
C(7) .112(4) .076(3) .058(2) .036(3) .049(2) .006(2)
O(3) .089(2) .060(2) .071(2) .022(2) .056(2) .0230(10)
O(4) .0560(10) .0420(10) .0560(10) .0100(10) .0210(10) .0190(10)
O(5) .0350(10) .058(2) .0520(10) .0020(10) .0056(8) -.0040(10)
O(6) .0390(10) .066(2) .0420(10) .0010(10) .0151(8) -.0080(10)
C(8) .0430(10) .0330(10) .0350(10) .0010(10) .0130(10) .0020(10)
C(9) .0370(10) .0260(10) .0400(10) .0030(10) .0160(10) .0020(10)
C(10) .0400(10) .0270(10) .0400(10) .0040(10) .0140(10) .0050(10)
C(11) .080(2) .054(2) .040(2) .039(2) .014(2) .0010(10)
C(12) .060(2) .039(2) .0380(10) .0110(10) .0190(10) .0000(10)
C(13) .048(2) .041(2) .0340(10) .0030(10) .0130(10) -.0020(10)
C(14) .057(2) .051(2) .057(2) -.012(2) .0010(10) .006(2)
C(15) .073(2) .041(2) .052(2) -.019(2) .010(2) .001(2)
C(16) .058(2) .054(2) .056(2) .028(2) .0260(10) .012(2)
C(17) .0390(10) .0280(10) .0370(10) .0010(10) .0090(10) .0000(10)
O(7) .0470(10) .0400(10) .0640(10) .0030(10) .0130(10) -.0160(10)
O(8) .082(2) .106(3) .117(3) -.027(2) .010(2) .041(3)
O(9) .111(3) .125(4) .059(2) .045(3) .005(2) -.015(2)

loop_
_atom_site_label
_atom_site_fract_x
_atom_site_fract_y
_atom_site_fract_z
_atom_site_U_iso_or_equiv
_atom_site_thermal_displace_type
_atom_site_occupancy
O(1) .5967(4) -.0638 .1755(3) .0690(10) Uani 1.000
O(2) .9856(4) -.1291(4) .05310(10) .0470(10) Uani 1.000
N(1) 1.2122(4) -.3516(4) .1316(2) .0480(10) Uani 1.000
N(2) .7486(4) .1106(4) .1980(2) .0540(10) Uani 1.000
C(1) .7502(5) -.0063(5) .1921(2) .0450(10) Uani 1.000
C(2) .9510(5) -.0654(4) .2087(2) .0480(10) Uani 1.000
C(3) .9808(5) -.1691(4) .1451(2) .0400(10) Uani 1.000
C(4) 1.1713(5) -.2337(4) .1763(2) .0450(10) Uani 1.000
C(5) 1.0384(8) -.4326(5) .1437(4) .072(2) Uani 1.000
C(6) 1.3949(9) -.4018(6) .1775(5) .099(2) Uani 1.000
C(7) 1.2459(9) -.3430(6) .0316(3) .081(2) Uani 1.000
O(3) .0945(5) .1696(4) .6549(2) .0720(10) Uani 1.000
O(4) .3635(4) .0699(4) .6163(2) .0510(10) Uani 1.000
O(5) .0646(3) .2800(4) .2523(2) .0480(10) Uani 1.000
O(6) .3919(3) .2752(4) .23030(10) .0490(10) Uani 1.000
C(8) .3080(4) .2522(4) .5403(2) .0370(10) Uani 1.000
C(9) .3157(4) .1992(4) .4415(2) .0340(10) Uani 1.000
C(10) .2873(4) .3127(4) .3820(2) .0350(10) Uani 1.000
C(11) .1248(7) .3839(5) .4305(2) .0580(10) Uani 1.000
C(12) .1501(5) .3523(4) .5316(2) .0460(10) Uani 1.000
C(13) .2429(5) .1603(4) .6091(2) .0410(10) Uani 1.000
C(14) .5123(6) .3003(5) .5742(3) .0550(10) Uani 1.000
C(15) .1402(6) .1139(5) .4236(3) .0550(10) Uani 1.000
C(16) .5140(6) .1373(5) .4199(3) .0560(10) Uani 1.000
C(17) .2419(4) .2880(4) .2823(2) .0350(10) Uani 1.000
O(7) .7218(3) .4138(4) .2612(2) .0500(10) Uani 1.000
O(8) 1.3173(6) .0065(6) .0384(3) .101(2) Uani 1.000
O(9) .3070(7) .2474(6) .0505(2) .098(2) Uani 1.000
H(1) .9589(5) -.0959(4) .2769(2) .049 Uiso 1.000
H(2) 1.0678(5) -.0033(4) .1988(2) .049 Uiso 1.000
H(3) .8579(5) -.2286(4) .1475(2) .041 Uiso 1.000
H(4) 1.2959(5) -.1781(4) .1637(2) .045 Uiso 1.000
H(5) 1.1622(5) -.2485(4) .2473(2) .045 Uiso 1.000
H(6) 1.0697(8) -.5142(5) .1123(4) .073 Uiso 1.000
H(7) .9055(8) -.3958(5) .1134(4) .073 Uiso 1.000
H(8) 1.0171(8) -.4459(5) .2142(4) .073 Uiso 1.000
H(9) 1.4283(9) -.4842(6) .1480(5) .099 Uiso 1.000
H(10) 1.3703(9) -.4129(6) .2479(5) .099 Uiso 1.000
H(11) 1.5180(9) -.3436(6) .1688(5) .099 Uiso 1.000
H(12) 1.2737(9) -.4280(6) .0052(3) .082 Uiso 1.000
H(13) 1.3725(9) -.2883(6) .0204(3) .082 Uiso 1.000
H(14) 1.1159(9) -.3068(6) -.0017(3) .082 Uiso 1.000
H(15) .4229(4) .3618(4) .3782(2) .036 Uiso 1.000
H(16) -.0216(7) .3606(5) .4052(2) .058 Uiso 1.000
H(17) .1482(7) .4751(5) .4207(2) .058 Uiso 1.000
H(18) .2011(5) .4267(4) .5691(2) .047 Uiso 1.000
H(19) .0099(5) .3235(4) .5566(2) .047 Uiso 1.000
H(20) .6182(6) .2306(5) .5798(3) .055 Uiso 1.000
H(21) .4962(6) .3399(5) .6389(3) .055 Uiso 1.000
H(22) .5643(6) .3637(5) .5275(3) .055 Uiso 1.000
H(23) .1628(6) .0379(5) .4644(3) .056 Uiso 1.000
H(24) .1345(6) .0895(5) .3540(3) .056 Uiso 1.000
H(25) .0023(6) .1547(5) .4405(3) .056 Uiso 1.000
H(26) .5301(6) .0608(5) .4607(3) .058 Uiso 1.000
H(27) .6369(6) .1949(5) .4341(3) .058 Uiso 1.000
H(28) .5126(6) .1134(5) .3502(3) .058 Uiso 1.000
H(29) 1.1020(4) -.0857(4) .06770(10) .049 Uiso 1.000
H(30) .6202(4) .1408(4) .1889(2) .056 Uiso 1.000
H(31) .8889(4) .1399(4) .2120(2) .056 Uiso 1.000

loop_
_atom_type_symbol
_atom_type_description
_atom_type_scat_dispersion_real
_atom_type_scat_dispersion_imag
_atom_type_scat_source
'O ' 'Oxygen      ' 0.0492 0.0322 'IntTabC, 4.2.6.8, 6.1.1.4'
'N ' 'Nitrogen    ' 0.0311 0.0180 'IntTabC, 4.2.6.8, 6.1.1.4'
'C ' 'Carbon      ' 0.0181 0.0091 'IntTabC, 4.2.6.8, 6.1.1.4'
'H ' 'Hydrogen    ' 0.0000 0.0000 'IntTabC, 4.2.6.8, 6.1.1.4'

loop_
_geom_angle_atom_site_label_1
_geom_angle_atom_site_label_2
_geom_angle_atom_site_label_3
_geom_angle
_geom_angle_publ_flag
C(2) C(1) O(1) 121.1(4) no
N(2) C(1) O(1) 122.5(3) no
N(2) C(1) C(2) 116.4(3) no
C(3) C(2) C(1) 112.2(3) no
C(2) C(3) O(2) 110.0(4) no
C(4) C(3) O(2) 113.5(3) no
C(4) C(3) C(2) 108.2(3) no
N(1) C(4) C(3) 117.0(3) no
C(12) C(8) C(9) 104.2(2) yes
C(13) C(8) C(9) 111.5(3) no
C(13) C(8) C(12) 110.8(3) no
C(14) C(8) C(9) 112.7(2) no
C(14) C(8) C(12) 110.6(4) no
C(14) C(8) C(13) 107.1(3) yes
C(10) C(9) C(8) 101.1(3) yes
C(15) C(9) C(8) 110.8(3) no
C(15) C(9) C(10) 110.5(3) no
C(16) C(9) C(8) 114.8(3) yes
C(16) C(9) C(10) 110.7(3) no
C(16) C(9) C(15) 108.8(4) yes
C(11) C(10) C(9) 104.5(3) yes
C(17) C(10) C(9) 113.8(3) yes
C(17) C(10) C(11) 115.1(3) yes
C(12) C(11) C(10) 105.5(3) yes
C(11) C(12) C(8) 107.9(3) yes
O(4) C(13) O(3) 121.8(4) yes
C(8) C(13) O(3) 123.9(4) yes
C(8) C(13) O(4) 114.2(3) yes
O(6) C(17) O(5) 121.3(3) yes
C(10) C(17) O(5) 121.0(2) yes
C(10) C(17) O(6) 117.7(2) yes
C(5) N(1) C(4) 110.2(3) yes
C(6) N(1) C(4) 107.2(4) yes
C(6) N(1) C(5) 109.2(4) no
C(7) N(1) C(4) 113.6(4) yes
C(7) N(1) C(5) 107.3(4) no
C(7) N(1) C(6) 109.2(4) no

loop_
_geom_bond_atom_site_label_1
_geom_bond_atom_site_label_2
_geom_bond_site_symmetry_1
_geom_bond_site_symmetry_2
_geom_bond_distance
_geom_bond_publ_flag
O(1) C(1) . . 1.226(5) no
O(2) C(3) . . 1.426(4) no
O(3) C(13) . . 1.211(4) yes
O(4) C(13) . . 1.303(6) yes
O(5) C(17) . . 1.243(3) yes
O(6) C(17) . . 1.279(3) yes
C(1) C(2) . . 1.501(5) no
C(1) N(2) . . 1.332(7) no
C(2) C(3) . . 1.521(6) no
C(3) C(4) . . 1.517(5) no
C(4) N(1) . . 1.521(6) no
C(5) N(1) . . 1.487(7) no
C(6) N(1) . . 1.480(7) no
C(7) N(1) . . 1.495(5) no
C(8) C(9) . . 1.574(4) no
C(8) C(12) . . 1.547(6) no
C(8) C(13) . . 1.525(5) no
C(8) C(14) . . 1.526(5) no
C(9) C(10) . . 1.566(6) yes
C(9) C(15) . . 1.529(6) yes
C(9) C(16) . . 1.530(5) yes
C(10) C(11) . . 1.536(5) no
C(10) C(17) . . 1.511(4) yes
C(11) C(12) . . 1.532(5) no

loop_
_geom_contact_atom_site_label_1
_geom_contact_atom_site_label_2
_geom_contact_distance
_geom_contact_site_symmetry_2
_geom_contact_publ_flag
O(1) O(8) 2.806(6) 1_455 yes
O(2) O(8) 2.694(8) . yes
O(2) O(9) 2.802(8) 2_645 yes
O(4) O(7) 2.601(7) 2_646 yes
O(5) O(7) 2.736(6) 1_455 yes
O(5) N(2) 2.934(8) 1_455 yes
O(6) O(9) 2.701(5) . yes
O(6) O(7) 2.718(6) . yes
O(6) N(2) 3.058(7) . yes
O(8) O(9) 2.746(13) 1_655 yes

loop_
_geom_torsion_atom_site_label_1
_geom_torsion_atom_site_label_2
_geom_torsion_atom_site_label_3
_geom_torsion_atom_site_label_4
_geom_torsion
_geom_torsion_publ_flag
N(2) C(1) C(2) C(3) -141.3(3) yes
C(1) C(2) C(3) C(4) -171.5(3) yes
C(2) C(3) C(4) N(1) 170.6(3) yes

loop_
_cod_related_entry_id
_cod_related_entry_database
_cod_related_entry_code
1 ChemSpider 30652189
